data_1569231
loop_
_publ_author_name
'Seidel, R\"udiger W.'
'Kolev, Tsonko M.'

_publ_section_title
;
 Pyridin-4-ylmethanaminium perchlorate monohydrate
;
_journal_coeditor_code WM4189
_journal_issue 5
_journal_name_full IUCrData
_journal_paper_doi 10.1107/S2414314623004595
_journal_volume 8
_journal_year 2023
_chemical_formula_iupac 'C6 H9 N2 +, Cl O4 -, H2 O'
_chemical_formula_moiety 'C6 H9 N2 +, Cl O4 -, H2 O'
_chemical_formula_sum 'C6 H11 Cl N2 O5'
_chemical_formula_weight 226.62
_chemical_name_common
;
4-Picolylammonium perchlorate monohydrate
;
_chemical_name_systematic
;
Pyridin-4-ylmethanaminium perchlorate monohydrate
;
_space_group_crystal_system monoclinic
_space_group_IT_number 14
_space_group_name_Hall '-P 2yn'
_space_group_name_H-M_alt 'P 1 21/n 1'
_atom_sites_solution_hydrogens mixed
_atom_sites_solution_primary direct
_atom_sites_solution_secondary difmap
_audit_creation_method SHELXL-2018/3
_cell_angle_alpha 90
_cell_angle_beta 101.799(3)
_cell_angle_gamma 90
_cell_formula_units_Z 8
_cell_length_a 9.1239(2)
_cell_length_b 22.1397(6)
_cell_length_c 9.5463(3)
_cell_measurement_reflns_used 4316
_cell_measurement_temperature 110(2)
_cell_measurement_theta_max 28.3950
_cell_measurement_theta_min 3.5670
_cell_volume 1887.61(9)
_computing_cell_refinement
;
CrysAlis PRO (Rigaku OD, 2022)
;
_computing_data_collection
;
CrysAlis PRO (Rigaku OD, 2022)
;
_computing_data_reduction
;
CrysAlis PRO (Rigaku OD, 2022)
;
_computing_molecular_graphics
;
DIAMOND (Brandenburg, 2018)
;
_computing_publication_material
;
publCIF (Westrip, 2010)
;
_computing_structure_refinement
;
SHELXL (Sheldrick, 2015)
;
_computing_structure_solution
;
SHELXS (Sheldrick, 2008)
;
_diffrn_ambient_temperature 110(2)
_diffrn_detector 'CCD plate'
_diffrn_detector_area_resol_mean 8.4171
_diffrn_measured_fraction_theta_full 0.999
_diffrn_measured_fraction_theta_max 0.894
_diffrn_measurement_device 'four-circle diffractometer'
_diffrn_measurement_device_type 'Xcalibur2, Oxford Diffraction'
_diffrn_measurement_method '\w scans'
_diffrn_radiation_monochromator graphite
_diffrn_radiation_probe x-ray
_diffrn_radiation_type MoK\a
_diffrn_radiation_wavelength 0.71073
_diffrn_reflns_av_R_equivalents 0.0407
_diffrn_reflns_av_unetI/netI 0.0440
_diffrn_reflns_limit_h_max 11
_diffrn_reflns_limit_h_min -12
_diffrn_reflns_limit_k_max 27
_diffrn_reflns_limit_k_min -29
_diffrn_reflns_limit_l_max 12
_diffrn_reflns_limit_l_min -11
_diffrn_reflns_number 16791
_diffrn_reflns_theta_full 25.242
_diffrn_reflns_theta_max 28.864
_diffrn_reflns_theta_min 2.814
_diffrn_source 'fine-focus sealed X-ray tube'
_exptl_absorpt_coefficient_mu 0.405
_exptl_absorpt_correction_T_max 1.00000
_exptl_absorpt_correction_T_min 0.89417
_exptl_absorpt_correction_type multi-scan
_exptl_absorpt_process_details
;
(<i>ABSPACK</i> in <i>CrysAlisPro</i>; Rigaku OD, 2022)
;
_exptl_crystal_colour colourless
_exptl_crystal_density_diffrn 1.595
_exptl_crystal_description prism
_exptl_crystal_F_000 944
_exptl_crystal_size_max 0.280
_exptl_crystal_size_mid 0.200
_exptl_crystal_size_min 0.100
_refine_diff_density_max 0.436
_refine_diff_density_min -0.424
_refine_ls_extinction_method none
_refine_ls_goodness_of_fit_ref 1.041
_refine_ls_hydrogen_treatment mixed
_refine_ls_matrix_type full
_refine_ls_number_parameters 299
_refine_ls_number_reflns 4422
_refine_ls_number_restraints 10
_refine_ls_restrained_S_all 1.040
_refine_ls_R_factor_all 0.0736
_refine_ls_R_factor_gt 0.0434
_refine_ls_shift/su_max 0.000
_refine_ls_shift/su_mean 0.000
_refine_ls_structure_factor_coef Fsqd
_refine_ls_weighting_details 'w=1/[\s^2^(Fo^2^)+(0.0371P)^2^+1.2652P] where P=(Fo^2^+2Fc^2^)/3'
_refine_ls_weighting_scheme calc
_refine_ls_wR_factor_gt 0.0887
_refine_ls_wR_factor_ref 0.1013
_reflns_number_gt 3163
_reflns_number_total 4422
_reflns_threshold_expression 'I > 2\s(I)'
_cod_data_source_file wm4189.cif
_cod_data_source_block I
_cod_original_cell_volume 1887.62(9)
_cod_original_sg_symbol_H-M 'P 21/n'
_cod_database_code 1569231
_shelx_space_group_comment
;
The symmetry employed for this shelxl refinement is uniquely defined
by the following loop, which should always be used as a source of
symmetry information in preference to the above space-group names.
They are only intended as comments.
;
_shelx_estimated_absorpt_t_min 0.895
_shelx_estimated_absorpt_t_max 0.961

loop_
_space_group_symop_operation_xyz
'x, y, z'
'-x+1/2, y+1/2, -z+1/2'
'-x, -y, -z'
'x-1/2, -y-1/2, z-1/2'

loop_
_atom_site_type_symbol
_atom_site_label
_atom_site_fract_x
_atom_site_fract_y
_atom_site_fract_z
_atom_site_U_iso_or_equiv
_atom_site_adp_type
_atom_site_calc_flag
_atom_site_occupancy
_atom_site_disorder_assembly
_atom_site_disorder_group
C C2_1 0.5915(3) 0.25285(10) 0.3275(3) 0.0236(5) Uani d 1 . .
H H2_1 0.613952 0.219921 0.392116 0.028 Uiso calc 1 . .
C C3_1 0.6384(3) 0.30978(10) 0.3757(3) 0.0211(5) Uani d 1 . .
H H3_1 0.691704 0.315629 0.471201 0.025 Uiso calc 1 . .
C C4_1 0.6065(2) 0.35838(9) 0.2826(2) 0.0173(5) Uani d 1 . .
C C5_1 0.5272(3) 0.34736(10) 0.1463(3) 0.0235(5) Uani d 1 . .
H H5_1 0.501877 0.379550 0.080013 0.028 Uiso calc 1 . .
C C6_1 0.4846(3) 0.28865(11) 0.1070(3) 0.0260(6) Uani d 1 . .
H H6_1 0.429816 0.281688 0.012509 0.031 Uiso calc 1 . .
C C7_1 0.6564(3) 0.42157(10) 0.3275(3) 0.0206(5) Uani d 1 . .
H H7A_1 0.610755 0.450463 0.251989 0.025 Uiso calc 1 . .
H H7B_1 0.622219 0.432207 0.416360 0.025 Uiso calc 1 . .
N N1_1 0.5162(2) 0.24152(8) 0.1945(2) 0.0214(4) Uani d 1 . .
N N2_1 0.8230(2) 0.42629(9) 0.3526(2) 0.0171(4) Uani d 1 . .
H H2A_1 0.854(3) 0.4114(11) 0.276(2) 0.027(7) Uiso d 1 . .
H H2B_1 0.853(3) 0.4645(8) 0.371(3) 0.020(6) Uiso d 1 . .
H H2C_1 0.861(3) 0.4058(11) 0.434(2) 0.034(8) Uiso d 1 . .
Cl Cl1_1 0.71953(6) 0.05644(2) 0.38455(5) 0.01373(13) Uani d 1 . .
O O1_1 0.70326(17) 0.05322(6) 0.23033(16) 0.0180(3) Uani d 1 . .
O O2_1 0.7178(2) 0.11825(7) 0.42615(17) 0.0287(4) Uani d 1 . .
O O3_1 0.85768(17) 0.02837(7) 0.45115(18) 0.0251(4) Uani d 1 . .
O O4_1 0.59712(18) 0.02479(8) 0.42438(18) 0.0268(4) Uani d 1 . .
O O5_1 0.43372(18) 0.11734(7) 0.61174(17) 0.0181(3) Uani d 1 . .
H H5A_1 0.453(3) 0.1534(9) 0.638(3) 0.041(9) Uiso d 1 . .
H H5B_1 0.513(2) 0.0983(12) 0.620(3) 0.042(9) Uiso d 1 . .
C C2_2 0.6473(3) 0.24806(10) 0.7655(3) 0.0221(5) Uani d 1 . .
H H2_2 0.716822 0.216114 0.792595 0.027(7) Uiso calc 1 . .
C C3_2 0.6939(3) 0.30644(10) 0.8024(2) 0.0195(5) Uani d 1 . .
H H3_2 0.792866 0.313941 0.853765 0.026(7) Uiso calc 1 . .
C C4_2 0.5946(2) 0.35391(9) 0.7636(2) 0.0160(5) Uani d 1 . .
C C5_2 0.4506(3) 0.33949(10) 0.6910(2) 0.0202(5) Uani d 1 . .
H H5_2 0.378075 0.370385 0.663996 0.020(6) Uiso calc 1 . .
C C6_2 0.4143(3) 0.28017(10) 0.6587(2) 0.0218(5) Uani d 1 . .
H H6_2 0.315601 0.271289 0.608434 0.025(7) Uiso calc 1 . .
C C7_2 0.6330(2) 0.41931(10) 0.7943(3) 0.0193(5) Uani d 1 . .
H H7A_2 0.594521 0.443333 0.707070 0.018(6) Uiso calc 1 . .
H H7B_2 0.581862 0.433608 0.870188 0.022(6) Uiso calc 1 . .
N N1_2 0.5099(2) 0.23416(8) 0.6940(2) 0.0218(4) Uani d 1 . .
N N2_2 0.7960(2) 0.43016(9) 0.8405(2) 0.0175(4) Uani d 1 . .
H H2A_2 0.833(3) 0.4138(10) 0.9295(19) 0.022(6) Uiso d 1 . .
H H2B_2 0.818(3) 0.4699(8) 0.854(3) 0.028(7) Uiso d 1 . .
H H2C_2 0.841(3) 0.4149(11) 0.773(2) 0.033(8) Uiso d 1 . .
Cl Cl1_2 0.72640(6) 0.05939(2) 0.88521(5) 0.01431(13) Uani d 1 . .
O O1_2 0.72928(19) 0.06090(7) 0.73443(17) 0.0231(4) Uani d 1 . .
O O2_2 0.67297(19) 0.11607(7) 0.92682(17) 0.0224(4) Uani d 1 . .
O O3_2 0.87356(17) 0.04688(7) 0.96603(18) 0.0249(4) Uani d 1 . .
O O4_2 0.62605(18) 0.01185(7) 0.90900(17) 0.0234(4) Uani d 1 . .
O O5_2 0.43738(18) 0.12300(7) 0.12765(17) 0.0181(3) Uani d 1 . .
H H5A_2 0.458(3) 0.1593(8) 0.142(3) 0.044(9) Uiso d 1 . .
H H5B_2 0.518(2) 0.1049(12) 0.137(3) 0.049(10) Uiso d 1 . .

loop_
_atom_site_aniso_label
_atom_site_aniso_U_11
_atom_site_aniso_U_22
_atom_site_aniso_U_33
_atom_site_aniso_U_12
_atom_site_aniso_U_13
_atom_site_aniso_U_23
C2_1 0.0233(12) 0.0177(11) 0.0287(14) 0.0016(10) 0.0028(10) 0.0043(10)
C3_1 0.0231(13) 0.0192(11) 0.0199(12) 0.0000(10) 0.0016(10) 0.0005(9)
C4_1 0.0121(10) 0.0149(11) 0.0257(13) 0.0010(9) 0.0056(9) 0.0017(9)
C5_1 0.0205(12) 0.0223(12) 0.0253(13) -0.0012(10) -0.0009(10) 0.0089(10)
C6_1 0.0226(13) 0.0297(13) 0.0227(13) -0.0063(11) -0.0024(10) 0.0006(10)
C7_1 0.0164(11) 0.0143(11) 0.0321(14) 0.0005(9) 0.0070(10) -0.0004(9)
N1_1 0.0172(10) 0.0190(10) 0.0279(12) -0.0034(8) 0.0042(9) -0.0031(8)
N2_1 0.0198(10) 0.0133(10) 0.0180(11) -0.0027(8) 0.0036(8) -0.0018(8)
Cl1_1 0.0121(2) 0.0130(2) 0.0158(3) 0.0005(2) 0.00203(19) 0.0011(2)
O1_1 0.0223(8) 0.0173(8) 0.0146(8) 0.0006(7) 0.0041(7) 0.0003(6)
O2_1 0.0453(11) 0.0146(8) 0.0230(9) 0.0030(8) -0.0003(8) -0.0031(7)
O3_1 0.0149(8) 0.0331(10) 0.0259(9) 0.0092(7) 0.0004(7) 0.0041(7)
O4_1 0.0186(9) 0.0366(10) 0.0254(10) -0.0081(8) 0.0048(7) 0.0079(8)
O5_1 0.0170(8) 0.0149(8) 0.0217(9) 0.0018(7) 0.0021(7) -0.0022(7)
C2_2 0.0209(12) 0.0160(11) 0.0289(14) 0.0022(10) 0.0042(10) 0.0025(10)
C3_2 0.0158(11) 0.0180(11) 0.0238(13) 0.0006(9) 0.0017(10) 0.0022(9)
C4_2 0.0185(11) 0.0142(10) 0.0163(11) 0.0000(9) 0.0058(9) 0.0001(8)
C5_2 0.0169(11) 0.0227(12) 0.0202(12) 0.0060(10) 0.0017(9) 0.0001(9)
C6_2 0.0164(12) 0.0274(12) 0.0207(13) -0.0020(10) 0.0018(10) -0.0019(10)
C7_2 0.0161(11) 0.0153(11) 0.0262(13) 0.0016(9) 0.0041(10) 0.0000(9)
N1_2 0.0210(10) 0.0193(10) 0.0255(11) -0.0026(8) 0.0054(9) -0.0006(8)
N2_2 0.0223(11) 0.0145(10) 0.0157(10) -0.0026(8) 0.0038(8) 0.0000(8)
Cl1_2 0.0141(3) 0.0136(2) 0.0150(3) 0.0009(2) 0.00248(19) 0.0008(2)
O1_2 0.0318(10) 0.0214(8) 0.0173(9) 0.0018(7) 0.0078(7) 0.0028(7)
O2_2 0.0278(9) 0.0155(8) 0.0231(9) 0.0072(7) 0.0034(7) -0.0020(7)
O3_2 0.0139(8) 0.0318(9) 0.0269(9) 0.0061(7) -0.0010(7) 0.0015(7)
O4_2 0.0250(9) 0.0202(8) 0.0245(9) -0.0084(7) 0.0040(7) 0.0029(7)
O5_2 0.0176(9) 0.0147(8) 0.0214(9) 0.0007(7) 0.0022(7) -0.0013(7)

loop_
_atom_type_symbol
_atom_type_description
_atom_type_scat_dispersion_real
_atom_type_scat_dispersion_imag
_atom_type_scat_source
C C 0.0033 0.0016 'International Tables Vol C Tables 4.2.6.8 and 6.1.1.4'
H H 0.0000 0.0000 'International Tables Vol C Tables 4.2.6.8 and 6.1.1.4'
N N 0.0061 0.0033 'International Tables Vol C Tables 4.2.6.8 and 6.1.1.4'
O O 0.0106 0.0060 'International Tables Vol C Tables 4.2.6.8 and 6.1.1.4'
Cl Cl 0.1484 0.1585 'International Tables Vol C Tables 4.2.6.8 and 6.1.1.4'

loop_
_geom_angle_atom_site_label_1
_geom_angle_atom_site_label_2
_geom_angle_atom_site_label_3
_geom_angle_site_symmetry_1
_geom_angle_site_symmetry_3
_geom_angle
_geom_angle_publ_flag
N1_1 C2_1 C3_1 . . 123.5(2) ?
N1_1 C2_1 H2_1 . . 118.2 ?
C3_1 C2_1 H2_1 . . 118.2 ?
C2_1 C3_1 C4_1 . . 119.0(2) ?
C2_1 C3_1 H3_1 . . 120.5 ?
C4_1 C3_1 H3_1 . . 120.5 ?
C5_1 C4_1 C3_1 . . 118.0(2) ?
C5_1 C4_1 C7_1 . . 120.3(2) ?
C3_1 C4_1 C7_1 . . 121.7(2) ?
C4_1 C5_1 C6_1 . . 119.1(2) ?
C4_1 C5_1 H5_1 . . 120.4 ?
C6_1 C5_1 H5_1 . . 120.4 ?
N1_1 C6_1 C5_1 . . 123.5(2) ?
N1_1 C6_1 H6_1 . . 118.2 ?
C5_1 C6_1 H6_1 . . 118.2 ?
N2_1 C7_1 C4_1 . . 110.46(18) ?
N2_1 C7_1 H7A_1 . . 109.6 ?
C4_1 C7_1 H7A_1 . . 109.6 ?
N2_1 C7_1 H7B_1 . . 109.6 ?
C4_1 C7_1 H7B_1 . . 109.6 ?
H7A_1 C7_1 H7B_1 . . 108.1 ?
C6_1 N1_1 C2_1 . . 116.9(2) ?
C7_1 N2_1 H2A_1 . . 109.1(17) ?
C7_1 N2_1 H2B_1 . . 111.0(16) ?
H2A_1 N2_1 H2B_1 . . 112(2) ?
C7_1 N2_1 H2C_1 . . 107.8(18) ?
H2A_1 N2_1 H2C_1 . . 112(2) ?
H2B_1 N2_1 H2C_1 . . 105(2) ?
O2_1 Cl1_1 O3_1 . . 110.58(10) ?
O2_1 Cl1_1 O4_1 . . 109.98(11) ?
O3_1 Cl1_1 O4_1 . . 109.43(10) ?
O2_1 Cl1_1 O1_1 . . 108.97(9) ?
O3_1 Cl1_1 O1_1 . . 109.10(9) ?
O4_1 Cl1_1 O1_1 . . 108.75(10) ?
H5A_1 O5_1 H5B_1 . . 109(3) ?
N1_2 C2_2 C3_2 . . 123.6(2) ?
N1_2 C2_2 H2_2 . . 118.2 ?
C3_2 C2_2 H2_2 . . 118.2 ?
C2_2 C3_2 C4_2 . . 119.3(2) ?
C2_2 C3_2 H3_2 . . 120.3 ?
C4_2 C3_2 H3_2 . . 120.3 ?
C3_2 C4_2 C5_2 . . 117.2(2) ?
C3_2 C4_2 C7_2 . . 124.3(2) ?
C5_2 C4_2 C7_2 . . 118.44(19) ?
C6_2 C5_2 C4_2 . . 119.4(2) ?
C6_2 C5_2 H5_2 . . 120.3 ?
C4_2 C5_2 H5_2 . . 120.3 ?
N1_2 C6_2 C5_2 . . 123.7(2) ?
N1_2 C6_2 H6_2 . . 118.1 ?
C5_2 C6_2 H6_2 . . 118.1 ?
N2_2 C7_2 C4_2 . . 113.15(18) ?
N2_2 C7_2 H7A_2 . . 108.9 ?
C4_2 C7_2 H7A_2 . . 108.9 ?
N2_2 C7_2 H7B_2 . . 108.9 ?
C4_2 C7_2 H7B_2 . . 108.9 ?
H7A_2 C7_2 H7B_2 . . 107.8 ?
C2_2 N1_2 C6_2 . . 116.7(2) ?
C7_2 N2_2 H2A_2 . . 111.7(16) ?
C7_2 N2_2 H2B_2 . . 112.4(17) ?
H2A_2 N2_2 H2B_2 . . 102(2) ?
C7_2 N2_2 H2C_2 . . 108.0(18) ?
H2A_2 N2_2 H2C_2 . . 112(2) ?
H2B_2 N2_2 H2C_2 . . 110(2) ?
O2_2 Cl1_2 O3_2 . . 110.79(10) ?
O2_2 Cl1_2 O4_2 . . 109.43(10) ?
O3_2 Cl1_2 O4_2 . . 109.22(10) ?
O2_2 Cl1_2 O1_2 . . 109.43(9) ?
O3_2 Cl1_2 O1_2 . . 109.58(10) ?
O4_2 Cl1_2 O1_2 . . 108.36(10) ?
H5A_2 O5_2 H5B_2 . . 107(3) ?

loop_
_geom_bond_atom_site_label_1
_geom_bond_atom_site_label_2
_geom_bond_site_symmetry_2
_geom_bond_distance
_geom_bond_publ_flag
C2_1 N1_1 . 1.338(3) ?
C2_1 C3_1 . 1.380(3) ?
C2_1 H2_1 . 0.9500 ?
C3_1 C4_1 . 1.388(3) ?
C3_1 H3_1 . 0.9500 ?
C4_1 C5_1 . 1.375(3) ?
C4_1 C7_1 . 1.506(3) ?
C5_1 C6_1 . 1.386(3) ?
C5_1 H5_1 . 0.9500 ?
C6_1 N1_1 . 1.331(3) ?
C6_1 H6_1 . 0.9500 ?
C7_1 N2_1 . 1.493(3) ?
C7_1 H7A_1 . 0.9900 ?
C7_1 H7B_1 . 0.9900 ?
N2_1 H2A_1 . 0.900(16) ?
N2_1 H2B_1 . 0.895(16) ?
N2_1 H2C_1 . 0.903(17) ?
Cl1_1 O2_1 . 1.4260(16) ?
Cl1_1 O3_1 . 1.4323(16) ?
Cl1_1 O4_1 . 1.4341(16) ?
Cl1_1 O1_1 . 1.4508(15) ?
O5_1 H5A_1 . 0.843(17) ?
O5_1 H5B_1 . 0.827(17) ?
C2_2 N1_2 . 1.335(3) ?
C2_2 C3_2 . 1.384(3) ?
C2_2 H2_2 . 0.9500 ?
C3_2 C4_2 . 1.387(3) ?
C3_2 H3_2 . 0.9500 ?
C4_2 C5_2 . 1.391(3) ?
C4_2 C7_2 . 1.504(3) ?
C5_2 C6_2 . 1.374(3) ?
C5_2 H5_2 . 0.9500 ?
C6_2 N1_2 . 1.339(3) ?
C6_2 H6_2 . 0.9500 ?
C7_2 N2_2 . 1.482(3) ?
C7_2 H7A_2 . 0.9900 ?
C7_2 H7B_2 . 0.9900 ?
N2_2 H2A_2 . 0.921(16) ?
N2_2 H2B_2 . 0.907(16) ?
N2_2 H2C_2 . 0.897(17) ?
Cl1_2 O2_2 . 1.4316(15) ?
Cl1_2 O3_2 . 1.4322(16) ?
Cl1_2 O4_2 . 1.4431(16) ?
Cl1_2 O1_2 . 1.4454(16) ?
O5_2 H5A_2 . 0.831(17) ?
O5_2 H5B_2 . 0.825(17) ?

loop_
_geom_hbond_atom_site_label_D
_geom_hbond_atom_site_label_H
_geom_hbond_atom_site_label_A
_geom_hbond_site_symmetry_A
_geom_hbond_distance_DH
_geom_hbond_distance_HA
_geom_hbond_distance_DA
_geom_hbond_angle_DHA
_geom_hbond_publ_flag
N2_1 H2A_1 O5_1 4_665 0.900(16) 1.963(17) 2.862(3) 176(2) yes
N2_1 H2B_1 O1_1 2_655 0.895(16) 2.20(2) 2.916(2) 136(2) yes
N2_1 H2B_1 O4_2 2_656 0.895(16) 2.32(2) 2.924(2) 124.8(19) yes
N2_1 H2B_1 O4_2 4_665 0.895(16) 2.50(2) 3.034(3) 118.9(18) no
N2_1 H2C_1 O5_2 4_666 0.903(17) 1.948(18) 2.838(3) 168(2) yes
O5_1 H5A_1 N1_2 . 0.843(17) 1.909(18) 2.751(2) 176(3) yes
O5_1 H5B_1 O1_2 . 0.827(17) 2.21(2) 2.986(2) 156(3) yes
N2_2 H2A_2 O5_1 4_666 0.921(16) 1.921(17) 2.839(3) 173(2) yes
N2_2 H2B_2 O4_1 2_656 0.907(16) 2.42(2) 3.079(3) 130(2) yes
N2_2 H2B_2 O1_2 2_656 0.907(16) 2.19(2) 2.979(2) 144(2) yes
N2_2 H2C_2 O5_2 4_666 0.897(17) 1.976(17) 2.872(3) 177(2) yes
O5_2 H5A_2 N1_1 . 0.831(17) 1.932(18) 2.761(2) 175(3) yes
O5_2 H5B_2 O1_1 . 0.825(17) 2.09(2) 2.874(2) 160(3) yes

loop_
_geom_torsion_atom_site_label_1
_geom_torsion_atom_site_label_2
_geom_torsion_atom_site_label_3
_geom_torsion_atom_site_label_4
_geom_torsion_site_symmetry_1
_geom_torsion_site_symmetry_2
_geom_torsion_site_symmetry_3
_geom_torsion_site_symmetry_4
_geom_torsion
_geom_torsion_publ_flag
C3_1 C4_1 C7_1 N2_1 . . . . 67.4(3) ?
C3_2 C4_2 C7_2 N2_2 . . . . 13.2(3) ?
